data_4341265
loop_
_publ_author_name
'Kalaji, Ali'
'Soderholm, L.'

_publ_section_title
;
 Aqueous hafnium sulfate chemistry: structures of crystalline
 precipitates.
;
_journal_issue 20
_journal_name_full 'Inorganic chemistry'
_journal_page_first 11252
_journal_page_last 11260
_journal_paper_doi 10.1021/ic501841e
_journal_volume 53
_journal_year 2014
_chemical_formula_sum 'H104 Hf11 N13 O102.5 S16'
_chemical_formula_weight 4403.31
_space_group_crystal_system monoclinic
_space_group_IT_number 14
_space_group_name_Hall '-P 2yn'
_space_group_name_H-M_alt 'P 1 21/n 1'
_symmetry_space_group_name_Hall '-P 2yn'
_symmetry_space_group_name_H-M 'P 1 21/n 1'
_atom_sites_solution_hydrogens notdet
_atom_sites_solution_primary direct
_atom_sites_solution_secondary difmap
_cell_angle_alpha 90
_cell_angle_beta 102.3600(10)
_cell_angle_gamma 90
_cell_formula_units_Z 4
_cell_length_a 14.9489(5)
_cell_length_b 30.1150(10)
_cell_length_c 23.2134(8)
_cell_measurement_reflns_used 9696
_cell_measurement_temperature 100.(2)
_cell_measurement_theta_max 32.2141
_cell_measurement_theta_min 2.2187
_cell_volume 10208.1(6)
_computing_cell_refinement 'SAINT V8.32B (Bruker AXS Inc., 2013)'
_computing_data_reduction 'SAINT V8.32B (Bruker AXS Inc., 2013)'
_computing_structure_refinement 'SHELXL-2013 (Sheldrick, 2013)'
_computing_structure_solution 'XS, SHELXTL Ver. 6.12 (Bruker 2001)'
_diffrn_ambient_temperature 100.(2)
_diffrn_detector_area_resol_mean 8.3333
_diffrn_measured_fraction_theta_full 0.991
_diffrn_measured_fraction_theta_max 0.991
_diffrn_measurement_device_type 'BRUKER APEX II CCD'
_diffrn_measurement_method '0.3 deg w/ exposures'
_diffrn_radiation_monochromator graphite
_diffrn_radiation_type MoK\a
_diffrn_radiation_wavelength 0.71073
_diffrn_reflns_av_R_equivalents 0.0425
_diffrn_reflns_av_unetI/netI 0.0349
_diffrn_reflns_limit_h_max 22
_diffrn_reflns_limit_h_min -22
_diffrn_reflns_limit_k_max 44
_diffrn_reflns_limit_k_min -44
_diffrn_reflns_limit_l_max 34
_diffrn_reflns_limit_l_min -34
_diffrn_reflns_number 178352
_diffrn_reflns_theta_full 32.24
_diffrn_reflns_theta_max 32.24
_diffrn_reflns_theta_min 1.12
_diffrn_source 'Mo Kalpha Microfocus X-ray Source'
_diffrn_source_type 'I\mS Incoatec Mo Microfocus Source'
_exptl_absorpt_coefficient_mu 11.597
_exptl_absorpt_correction_T_max 0.35
_exptl_absorpt_correction_T_min 0.29
_exptl_absorpt_correction_type multi-scan
_exptl_absorpt_process_details SADABS
_exptl_crystal_density_diffrn 2.865
_exptl_crystal_density_method 'not measured'
_exptl_crystal_description block
_exptl_crystal_F_000 8252
_exptl_crystal_size_max 0.272
_exptl_crystal_size_mid 0.130
_exptl_crystal_size_min 0.113
_refine_diff_density_max 8.557
_refine_diff_density_min -5.421
_refine_ls_extinction_method none
_refine_ls_goodness_of_fit_ref 1.090
_refine_ls_hydrogen_treatment undef
_refine_ls_matrix_type full
_refine_ls_number_parameters 1300
_refine_ls_number_reflns 35810
_refine_ls_number_restraints 31
_refine_ls_restrained_S_all 1.093
_refine_ls_R_factor_all 0.0606
_refine_ls_R_factor_gt 0.0468
_refine_ls_shift/su_max 0.009
_refine_ls_shift/su_mean 0.000
_refine_ls_structure_factor_coef Fsqd
_refine_ls_weighting_details 'w=1/[\s^2^(Fo^2^)+(0.0408P)^2^+252.1050P] where P=(Fo^2^+2Fc^2^)/3'
_refine_ls_weighting_scheme calc
_refine_ls_wR_factor_gt 0.1120
_refine_ls_wR_factor_ref 0.1187
_reflns_number_gt 29656
_reflns_number_total 35810
_reflns_threshold_expression 'I > 2\s(I)'
_cod_data_source_file ic501841e_si_002.cif
_cod_data_source_block Hf_11mer_Monoclinic
_cod_depositor_comments 'Adding full bibliography for 4341262--4341267.cif.'
_cod_original_formula_sum 'H104 Hf11 N13 O102.50 S16'
_cod_database_code 4341265

loop_
_space_group_symop_operation_xyz
'x, y, z'
'-x+1/2, y+1/2, -z+1/2'
'-x, -y, -z'
'x-1/2, -y-1/2, z-1/2'

loop_
_atom_site_type_symbol
_atom_site_label
_atom_site_fract_x
_atom_site_fract_y
_atom_site_fract_z
_atom_site_U_iso_or_equiv
_atom_site_adp_type
_atom_site_calc_flag
_atom_site_refinement_flags_adp
_atom_site_refinement_flags_occupancy
_atom_site_refinement_flags_posn
_atom_site_occupancy
N N8 0.6283(8) 0.4098(5) 0.6037(6) 0.075(5) Uani d . . . 1
Hf Hf4 1.02672(2) 0.22186(2) 0.73999(2) 0.01045(5) Uani d . . . 1
Hf Hf3 0.91354(2) 0.12823(2) 0.77062(2) 0.01067(5) Uani d . . . 1
Hf Hf10 0.92110(2) 0.21469(2) 0.58849(2) 0.01245(6) Uani d . . . 1
Hf Hf9 0.79240(2) 0.21677(2) 0.69867(2) 0.01091(5) Uani d . . . 1
Hf Hf6 0.96721(2) 0.21004(2) 0.87376(2) 0.01090(5) Uani d . . . 1
Hf Hf2 1.08699(2) 0.10806(2) 0.89917(2) 0.01393(6) Uani d . . . 1
Hf Hf5 1.20059(2) 0.20512(2) 0.86696(2) 0.01203(5) Uani d . . . 1
Hf Hf8 0.80204(2) 0.11708(2) 0.62056(2) 0.01307(6) Uani d . . . 1
Hf Hf1 1.14805(2) 0.11991(2) 0.76471(2) 0.01415(6) Uani d . . . 1
Hf Hf7 0.82957(2) 0.02132(2) 0.71475(2) 0.01789(6) Uani d . . . 1
Hf Hf11 1.13654(2) 0.27162(2) 0.63279(2) 0.01959(7) Uani d . . . 1
O O5 1.0237(3) 0.15257(17) 0.7381(2) 0.0121(9) Uani d . . . 1
O O10 1.1713(3) 0.19388(18) 0.7681(2) 0.0143(10) Uani d . . . 1
O O4 1.1716(3) 0.13849(19) 0.8514(2) 0.0156(10) Uani d . . . 1
O O9 1.0422(4) 0.08511(18) 0.8036(3) 0.0159(10) Uani d . . . 1
O O1 0.9088(3) 0.20107(17) 0.7770(2) 0.0113(9) Uani d . . . 1
O O2 0.9728(3) 0.14324(18) 0.8581(2) 0.0135(9) Uani d . . . 1
O O8 1.1108(4) 0.18007(18) 0.9247(2) 0.0139(10) Uani d . . . 1
O O3 1.0702(3) 0.22604(17) 0.8314(2) 0.0124(9) Uani d . . . 1
O O13 1.0634(3) 0.20994(19) 0.6500(2) 0.0143(10) Uani d . . . 1
O O7 0.9109(3) 0.23092(17) 0.6722(2) 0.0115(9) Uani d . . . 1
O O6 0.8134(3) 0.14957(17) 0.6987(2) 0.0125(9) Uani d . . . 1
O O18 1.1113(4) 0.27447(19) 0.7164(3) 0.0177(11) Uani d . . . 1
O O14 0.8544(4) 0.06473(19) 0.7854(3) 0.0176(11) Uani d . . . 1
O O11 0.9063(4) 0.08052(18) 0.6925(2) 0.0165(10) Uani d . . . 1
O O16 0.9214(4) 0.14583(19) 0.6032(2) 0.0159(10) Uani d . . . 1
O O12 0.7865(3) 0.19046(18) 0.6022(2) 0.0145(10) Uani d . . . 1
O O17 0.9998(4) 0.2739(2) 0.5857(3) 0.0220(12) Uani d . . . 1
O O15 0.7424(4) 0.06186(19) 0.6554(3) 0.0202(11) Uani d . . . 1
O O21 1.1971(4) 0.1052(2) 0.9803(3) 0.0217(12) Uani d . . . 1
O O20 1.3024(4) 0.1938(2) 0.9485(3) 0.0192(11) Uani d . . . 1
O O19 1.2592(4) 0.26508(19) 0.8362(3) 0.0196(11) Uani d . . . 1
O O22 1.0044(4) 0.0483(2) 0.9068(3) 0.0253(13) Uani d . . . 1
O O24 0.8490(4) 0.2065(2) 0.4957(2) 0.0188(11) Uani d . . . 1
O O23 0.7396(4) 0.1174(2) 0.5244(3) 0.0213(12) Uani d . . . 1
S S8 0.59930(12) 0.15740(7) 0.64376(9) 0.0176(3) Uani d . . . 1
S S9 0.76681(13) 0.30001(6) 0.59443(8) 0.0148(3) Uani d . . . 1
S S15 1.32727(13) 0.25977(8) 0.68879(9) 0.0216(4) Uani d . . . 1
S S11 1.13611(13) 0.09058(7) 0.64422(9) 0.0202(4) Uani d . . . 1
S S12 0.96355(15) -0.03648(7) 0.78601(10) 0.0239(4) Uani d . . . 1
S S14 1.11119(17) 0.36220(9) 0.58820(11) 0.0303(5) Uani d . . . 1
S S13 0.6535(2) -0.01867(10) 0.71219(19) 0.0514(8) Uani d U . . 1
S S4 1.37009(13) 0.14539(8) 0.82089(10) 0.0221(4) Uani d . . . 1
S S3 1.22082(15) 0.02764(8) 0.84887(11) 0.0254(4) Uani d . . . 1
S S10 1.10047(15) 0.20556(9) 0.51423(10) 0.0281(5) Uani d . . . 1
S S1 0.74918(12) 0.18016(6) 0.82688(8) 0.0141(3) Uani d . . . 1
S S2 0.89201(12) 0.29818(6) 0.78767(8) 0.0141(3) Uani d . . . 1
S S6 1.11154(12) 0.28945(6) 0.94172(8) 0.0142(3) Uani d . . . 1
S S5 0.94803(14) 0.14343(7) 0.98983(9) 0.0186(4) Uani d . . . 1
S S7 0.8799(2) 0.01348(9) 0.58104(12) 0.0373(6) Uani d U . . 1
S S16 0.8482(3) 0.12235(16) 0.38450(16) 0.0795(15) Uani d U . D 1
O O37 1.2958(4) 0.1271(2) 0.7736(3) 0.0203(11) Uani d . . . 1
O O38 1.3334(4) 0.1858(2) 0.8449(3) 0.0182(11) Uani d . . . 1
O O33 1.2095(4) 0.0556(2) 0.7952(3) 0.0250(13) Uani d . . . 1
O O34 1.1770(5) 0.0510(2) 0.8926(3) 0.0261(13) Uani d . . . 1
O O25 0.7865(4) 0.13781(18) 0.8110(3) 0.0156(10) Uani d . . . 1
O O26 0.8208(4) 0.20364(19) 0.8710(2) 0.0161(10) Uani d . . . 1
O O28 0.6687(4) 0.1736(2) 0.8518(3) 0.0193(11) Uani d . . . 1
O O27 0.7237(4) 0.20809(19) 0.7732(2) 0.0157(10) Uani d . . . 1
O O29 0.9717(4) 0.28901(18) 0.7616(2) 0.0148(10) Uani d . . . 1
O O30 0.9055(4) 0.27580(17) 0.8461(2) 0.0145(10) Uani d . . . 1
O O31 0.8087(4) 0.27998(18) 0.7472(2) 0.0156(10) Uani d . . . 1
O O32 0.8799(4) 0.34556(18) 0.7952(3) 0.0204(11) Uani d . . . 1
O O35 1.1744(6) -0.0149(2) 0.8325(4) 0.0416(19) Uani d . . . 1
O O36 1.3165(5) 0.0204(4) 0.8739(4) 0.055(3) Uani d . . . 1
O O40 1.3983(6) 0.1118(3) 0.8672(3) 0.0389(18) Uani d . . . 1
O O39 1.4459(4) 0.1576(3) 0.7943(3) 0.0331(16) Uani d . . . 1
O O42 0.9518(4) 0.18808(19) 0.9628(2) 0.0171(10) Uani d . . . 1
O O41 1.0232(4) 0.1158(2) 0.9763(3) 0.0203(11) Uani d . . . 1
O O43 0.8595(4) 0.1229(2) 0.9676(3) 0.0290(14) Uani d . . . 1
O O44 0.9648(5) 0.1491(2) 1.0540(3) 0.0289(14) Uani d . . . 1
O O46 1.0320(4) 0.25907(18) 0.9406(2) 0.0148(10) Uani d . . . 1
O O45 1.1894(4) 0.26164(19) 0.9301(2) 0.0156(10) Uani d . . . 1
O O48 1.0894(4) 0.3243(2) 0.8981(3) 0.0221(12) Uani d . . . 1
O O47 1.1384(4) 0.3073(2) 1.0013(3) 0.0194(11) Uani d . . . 1
O O50 0.8573(5) 0.0614(2) 0.5765(3) 0.0259(13) Uani d . . . 1
O O49 0.8767(5) -0.0025(2) 0.6407(3) 0.0313(15) Uani d . . . 1
O O51 0.8246(7) -0.0132(3) 0.5381(4) 0.0452(11) Uani d U . . 1
O O54 0.6472(4) 0.20042(19) 0.6613(3) 0.0161(10) Uani d . . . 1
O O53 0.6549(4) 0.13158(19) 0.6087(3) 0.0201(11) Uani d . . . 1
O O55 0.5110(4) 0.1676(2) 0.6044(3) 0.0206(12) Uani d . . . 1
O O56 0.5885(5) 0.1324(3) 0.6953(3) 0.0337(16) Uani d . . . 1
O O57 0.7296(4) 0.27090(19) 0.6351(2) 0.0155(10) Uani d . . . 1
O O58 0.8212(4) 0.27145(19) 0.5615(2) 0.0160(10) Uani d . . . 1
O O59 0.6897(4) 0.3186(2) 0.5512(3) 0.0208(12) Uani d . . . 1
O O60 0.8250(5) 0.3343(2) 0.6261(3) 0.0233(12) Uani d . . . 1
O O61 1.0180(4) 0.1906(2) 0.5346(3) 0.0229(12) Uani d . . . 1
O O62 1.1620(4) 0.2293(3) 0.5644(3) 0.0319(16) Uani d . . . 1
O O63 1.0746(5) 0.2368(3) 0.4651(3) 0.0397(18) Uani d . . . 1
O O64 1.1475(6) 0.1672(3) 0.4967(4) 0.048(2) Uani d . . . 1
O O52 0.9768(7) 0.0080(3) 0.5771(4) 0.0457(11) Uani d U . . 1
O O65 1.0924(4) 0.0712(2) 0.6914(3) 0.0227(12) Uani d . . . 1
O O66 1.1742(4) 0.1329(2) 0.6743(3) 0.0234(12) Uani d . . . 1
O O68 1.2086(5) 0.0624(3) 0.6327(3) 0.0312(15) Uani d . . . 1
O O67 1.0688(4) 0.1005(2) 0.5917(3) 0.0272(14) Uani d . . . 1
O O69 0.9805(4) 0.00544(19) 0.7550(3) 0.0216(12) Uani d . . . 1
O O72 0.9871(5) -0.0310(2) 0.8499(3) 0.0288(14) Uani d . . . 1
O O70 0.8619(5) -0.0401(2) 0.7661(3) 0.0305(15) Uani d . . . 1
O O71 1.0098(5) -0.0740(2) 0.7665(3) 0.0356(17) Uani d . . . 1
O O74 0.7065(5) 0.0149(2) 0.7535(3) 0.0309(15) Uani d . . . 1
O O73 0.7210(5) -0.0280(2) 0.6734(4) 0.0368(17) Uani d . . . 1
O O75 0.6408(10) -0.0586(4) 0.7450(7) 0.093(5) Uani d . . . 1
O O76 0.5696(6) 0.0008(3) 0.6797(5) 0.0591(13) Uani d U . . 1
O O78 1.1099(5) 0.3434(2) 0.6480(3) 0.0286(14) Uani d . . . 1
O O77 1.1419(5) 0.3211(3) 0.5595(3) 0.0310(15) Uani d . . . 1
O O80 1.1757(7) 0.3977(3) 0.5907(5) 0.054(2) Uani d . . . 1
O O79 1.0191(6) 0.3744(4) 0.5578(5) 0.058(3) Uani d . . . 1
O O82 1.2516(4) 0.2258(2) 0.6804(3) 0.0239(12) Uani d . . . 1
O O81 1.2759(4) 0.2982(2) 0.6545(3) 0.0285(14) Uani d . . . 1
O O84 1.3574(4) 0.2712(3) 0.7510(3) 0.0319(16) Uani d . . . 1
O O83 1.4025(4) 0.2459(3) 0.6627(3) 0.0301(15) Uani d . . . 1
O O85 0.9284(11) 0.1032(4) 0.3674(7) 0.093(5) Uani d . . . 1
O O86 0.8591(9) 0.1701(4) 0.3946(5) 0.0825(18) Uani d U . . 1
O O87 0.8331(12) 0.1033(6) 0.4383(6) 0.112(6) Uani d . . . 1
N N1 0.5243(5) 0.2586(3) 0.5714(3) 0.0239(15) Uani d . . . 1
N N2 0.6189(6) 0.1515(3) 0.2856(3) 0.0246(15) Uani d . . . 1
N N3 0.3680(5) 0.0839(3) 0.9780(4) 0.0308(18) Uani d . . . 1
N N4 0.3759(6) 0.1409(4) 0.6687(4) 0.039(2) Uani d . . . 1
N N5 0.5992(7) 0.0873(4) 0.7991(5) 0.043(2) Uani d . . . 1
N N7 0.4767(6) 0.1860(3) 0.9564(4) 0.039(2) Uani d . . . 1
N N6 0.8583(13) 0.3310(4) 0.9358(5) 0.082(6) Uani d . . . 1
N N10 0.2412(7) 0.3018(5) 0.4743(4) 0.050(3) Uani d . . . 1
N N11 0.8674(11) 0.0226(4) 0.3025(8) 0.078(5) Uani d . . . 1
N N13 0.7767(12) 0.0589(4) 0.8820(5) 0.072(5) Uani d . . . 1
O O95 0.2794(8) 0.1027(4) 0.5373(5) 0.070(3) Uani d . . . 1
O O93 0.4407(12) 0.0334(4) 0.7928(9) 0.128(8) Uani d . . . 1
N N12 0.4710(11) 0.1027(5) 0.5143(6) 0.075(5) Uani d . . . 1
N N9 0.8399(6) 0.2740(4) 0.0225(4) 0.036(2) Uani d . . . 1
O O96 0.0152(13) 0.0711(6) 0.4847(7) 0.136(8) Uani d . . . 1
O O98 0.8005(15) 0.1167(7) 0.2230(8) 0.149(8) Uani d . . . 1
O O94 0.4145(11) 0.0517(6) 0.6440(13) 0.186(13) Uani d . . . 1
O O92 0.5869(13) 0.1099(9) 0.9290(8) 0.156(9) Uani d . . . 1
O O89 0.9889(13) 0.4027(6) 0.8883(7) 0.121(6) Uani d . . . 1
O O91 0.7044(16) 0.3670(7) 0.7159(10) 0.176(11) Uani d . . . 1
O O88 0.7791(6) 0.1143(4) 0.3339(4) 0.0860(18) Uani d U . D 1
O O90 0.7497(13) 0.4047(5) 0.9038(7) 0.115(7) Uani d . . . 1
O O97 0.4675(7) 0.1159(3) 0.2006(5) 0.052(2) Uani d . . . 1
O O99 0.5484(11) 0.2429(11) 0.7592(10) 0.27(2) Uani d . . . 1
O O100 0.9094(17) 0.0066(8) 0.9856(9) 0.174(10) Uani d . . . 1
O O101 0.0170(14) 0.2011(8) 0.3548(10) 0.065(4) Uani d . P . 0.5
O O102 0.665(2) 0.0026(9) 0.4629(18) 0.16(2) Uani d . P . 0.5
O O103 0.8994(17) 0.8683(9) 0.685(2) 0.151(19) Uani d . P . 0.5
O O104 0.5842(18) 0.0248(7) 0.5565(13) 0.078(7) Uani d . P . 0.5
O O105 0.3605(14) 0.3998(8) 0.6202(10) 0.065(4) Uani d . P . 0.5

loop_
_atom_site_aniso_label
_atom_site_aniso_U_11
_atom_site_aniso_U_22
_atom_site_aniso_U_33
_atom_site_aniso_U_12
_atom_site_aniso_U_13
_atom_site_aniso_U_23
N8 0.039(6) 0.110(12) 0.070(9) 0.009(7) 0.000(6) -0.067(8)
Hf4 0.00798(11) 0.01351(12) 0.00925(12) -0.00107(9) 0.00047(9) 0.00068(9)
Hf3 0.00817(11) 0.01125(12) 0.01201(12) -0.00051(9) 0.00091(9) -0.00018(9)
Hf10 0.00837(11) 0.01868(14) 0.00963(12) 0.00094(10) 0.00044(9) 0.00087(10)
Hf9 0.00743(11) 0.01288(12) 0.01187(12) 0.00054(9) 0.00082(9) 0.00000(9)
Hf6 0.00931(11) 0.01263(12) 0.01053(12) -0.00110(9) 0.00159(9) 0.00006(9)
Hf2 0.01189(12) 0.01444(13) 0.01423(13) 0.00034(10) 0.00010(10) 0.00233(10)
Hf5 0.00830(11) 0.01628(13) 0.01060(12) -0.00146(9) 0.00000(9) 0.00006(10)
Hf8 0.00993(12) 0.01434(13) 0.01344(13) 0.00088(10) -0.00085(10) -0.00218(10)
Hf1 0.00979(12) 0.01648(13) 0.01569(13) 0.00055(10) 0.00161(10) -0.00142(10)
Hf7 0.01696(14) 0.01266(13) 0.02227(15) -0.00052(11) 0.00025(12) -0.00154(11)
Hf11 0.01105(13) 0.03070(17) 0.01640(14) -0.00383(12) 0.00155(11) 0.00704(12)
O5 0.008(2) 0.015(2) 0.012(2) -0.0012(17) 0.0005(17) 0.0003(18)
O10 0.008(2) 0.019(3) 0.014(2) 0.0006(18) -0.0007(18) -0.0015(19)
O4 0.008(2) 0.019(3) 0.018(3) 0.0009(19) -0.0007(19) -0.001(2)
O9 0.011(2) 0.012(2) 0.023(3) -0.0001(18) 0.001(2) -0.002(2)
O1 0.010(2) 0.011(2) 0.013(2) -0.0028(17) 0.0028(17) -0.0002(17)
O2 0.010(2) 0.015(2) 0.015(2) -0.0013(18) 0.0002(18) 0.0013(19)
O8 0.013(2) 0.015(2) 0.013(2) -0.0018(18) -0.0004(18) 0.0003(18)
O3 0.009(2) 0.014(2) 0.012(2) 0.0002(17) -0.0031(17) -0.0008(18)
O13 0.009(2) 0.024(3) 0.009(2) 0.0001(19) 0.0004(17) 0.0030(19)
O7 0.011(2) 0.012(2) 0.010(2) -0.0009(17) -0.0020(17) -0.0018(17)
O6 0.008(2) 0.015(2) 0.014(2) -0.0006(17) 0.0006(17) 0.0003(18)
O18 0.014(2) 0.019(3) 0.018(3) -0.003(2) 0.000(2) 0.003(2)
O14 0.014(2) 0.016(2) 0.023(3) -0.0028(19) 0.004(2) 0.001(2)
O11 0.016(2) 0.016(2) 0.017(3) 0.0026(19) 0.001(2) -0.002(2)
O16 0.012(2) 0.019(3) 0.015(2) 0.0003(19) -0.0022(19) 0.000(2)
O12 0.009(2) 0.018(2) 0.015(2) 0.0007(18) 0.0003(18) 0.0008(19)
O17 0.014(2) 0.029(3) 0.021(3) -0.003(2) 0.001(2) 0.010(2)
O15 0.012(2) 0.018(3) 0.029(3) -0.002(2) 0.001(2) -0.002(2)
O21 0.020(3) 0.023(3) 0.019(3) 0.004(2) -0.002(2) 0.001(2)
O20 0.013(2) 0.025(3) 0.017(3) 0.001(2) -0.002(2) -0.002(2)
O19 0.017(3) 0.018(3) 0.023(3) -0.003(2) 0.004(2) 0.001(2)
O22 0.023(3) 0.020(3) 0.033(3) -0.003(2) 0.006(3) 0.004(2)
O24 0.019(3) 0.025(3) 0.010(2) 0.006(2) -0.002(2) 0.001(2)
O23 0.022(3) 0.021(3) 0.017(3) 0.002(2) -0.005(2) -0.004(2)
S8 0.0090(7) 0.0203(9) 0.0219(9) -0.0028(6) -0.0002(6) 0.0028(7)
S9 0.0143(7) 0.0160(8) 0.0127(8) 0.0015(6) -0.0005(6) 0.0011(6)
S15 0.0108(8) 0.0353(11) 0.0195(9) -0.0012(7) 0.0049(7) 0.0024(8)
S11 0.0137(8) 0.0257(10) 0.0205(9) 0.0039(7) 0.0025(7) -0.0057(7)
S12 0.0250(10) 0.0149(8) 0.0292(11) 0.0039(7) -0.0001(8) 0.0017(8)
S14 0.0296(11) 0.0329(12) 0.0298(12) -0.0023(9) 0.0094(9) 0.0103(9)
S13 0.0311(13) 0.0301(13) 0.093(3) -0.0137(11) 0.0127(15) -0.0181(15)
S4 0.0118(8) 0.0304(11) 0.0234(10) 0.0019(7) 0.0022(7) -0.0027(8)
S3 0.0186(9) 0.0243(10) 0.0320(11) 0.0089(8) 0.0023(8) 0.0055(8)
S10 0.0198(9) 0.0473(14) 0.0195(10) 0.0039(9) 0.0090(8) 0.0016(9)
S1 0.0097(7) 0.0181(8) 0.0153(8) -0.0010(6) 0.0042(6) -0.0013(6)
S2 0.0143(7) 0.0128(7) 0.0144(8) 0.0007(6) 0.0014(6) 0.0002(6)
S6 0.0122(7) 0.0156(8) 0.0132(8) -0.0022(6) -0.0007(6) -0.0011(6)
S5 0.0191(8) 0.0213(9) 0.0157(8) -0.0029(7) 0.0044(7) 0.0040(7)
S7 0.0593(16) 0.0233(10) 0.0324(12) -0.0009(10) 0.0170(11) -0.0087(9)
S16 0.101(3) 0.093(3) 0.0355(16) 0.073(3) -0.0031(17) -0.0121(17)
O37 0.014(2) 0.024(3) 0.022(3) 0.002(2) 0.003(2) -0.004(2)
O38 0.012(2) 0.022(3) 0.020(3) -0.004(2) 0.001(2) -0.003(2)
O33 0.022(3) 0.022(3) 0.032(3) 0.006(2) 0.007(3) 0.000(2)
O34 0.030(3) 0.026(3) 0.022(3) 0.013(3) 0.003(3) 0.005(2)
O25 0.011(2) 0.015(2) 0.022(3) -0.0014(18) 0.006(2) 0.000(2)
O26 0.013(2) 0.020(3) 0.015(2) -0.002(2) 0.0034(19) -0.002(2)
O28 0.011(2) 0.028(3) 0.021(3) -0.004(2) 0.006(2) 0.000(2)
O27 0.011(2) 0.021(3) 0.016(2) 0.0014(19) 0.0042(19) 0.000(2)
O29 0.015(2) 0.014(2) 0.016(2) -0.0021(19) 0.0042(19) -0.0014(19)
O30 0.015(2) 0.012(2) 0.015(2) 0.0001(18) 0.0005(19) 0.0002(18)
O31 0.013(2) 0.016(2) 0.016(2) 0.0030(19) -0.0017(19) -0.0007(19)
O32 0.026(3) 0.011(2) 0.024(3) 0.003(2) 0.005(2) -0.001(2)
O35 0.056(5) 0.023(4) 0.051(5) -0.001(3) 0.023(4) 0.000(3)
O36 0.022(4) 0.085(7) 0.054(6) 0.021(4) 0.002(4) 0.014(5)
O40 0.038(4) 0.041(4) 0.032(4) 0.011(3) -0.006(3) 0.004(3)
O39 0.017(3) 0.046(4) 0.039(4) -0.006(3) 0.014(3) -0.009(3)
O42 0.019(3) 0.016(2) 0.017(3) -0.003(2) 0.005(2) 0.004(2)
O41 0.022(3) 0.022(3) 0.016(3) 0.002(2) 0.002(2) 0.004(2)
O43 0.020(3) 0.028(3) 0.038(4) -0.007(2) 0.005(3) 0.007(3)
O44 0.042(4) 0.027(3) 0.021(3) 0.001(3) 0.014(3) 0.007(3)
O46 0.013(2) 0.018(3) 0.013(2) -0.0040(19) 0.0022(19) -0.0023(19)
O45 0.012(2) 0.020(3) 0.014(2) -0.0025(19) 0.0001(19) -0.002(2)
O48 0.018(3) 0.022(3) 0.026(3) -0.004(2) 0.003(2) 0.007(2)
O47 0.016(2) 0.024(3) 0.017(3) -0.001(2) -0.001(2) -0.007(2)
O50 0.036(4) 0.024(3) 0.017(3) 0.009(3) 0.004(3) -0.003(2)
O49 0.048(4) 0.018(3) 0.027(3) 0.012(3) 0.006(3) -0.001(2)
O51 0.066(2) 0.030(2) 0.038(2) -0.005(2) 0.010(2) -0.0058(18)
O54 0.009(2) 0.019(3) 0.020(3) 0.0001(19) 0.0019(19) 0.001(2)
O53 0.013(2) 0.016(3) 0.029(3) 0.001(2) 0.000(2) -0.002(2)
O55 0.006(2) 0.029(3) 0.025(3) 0.003(2) -0.002(2) 0.000(2)
O56 0.027(3) 0.042(4) 0.030(4) -0.013(3) 0.001(3) 0.015(3)
O57 0.011(2) 0.019(3) 0.015(2) 0.0027(19) -0.0002(19) 0.001(2)
O58 0.015(2) 0.022(3) 0.012(2) 0.003(2) 0.0031(19) 0.003(2)
O59 0.016(3) 0.029(3) 0.015(3) 0.009(2) 0.000(2) 0.005(2)
O60 0.030(3) 0.017(3) 0.022(3) -0.007(2) 0.004(2) -0.001(2)
O61 0.016(3) 0.038(4) 0.016(3) 0.005(2) 0.005(2) 0.004(2)
O62 0.016(3) 0.059(5) 0.023(3) 0.004(3) 0.008(2) -0.002(3)
O63 0.031(4) 0.060(5) 0.027(4) -0.003(4) 0.004(3) 0.010(4)
O64 0.035(4) 0.070(6) 0.043(5) 0.020(4) 0.020(4) -0.004(4)
O52 0.063(2) 0.032(2) 0.044(2) 0.003(2) 0.016(2) -0.0050(19)
O65 0.020(3) 0.021(3) 0.027(3) 0.000(2) 0.006(2) -0.006(2)
O66 0.023(3) 0.026(3) 0.023(3) -0.003(2) 0.011(2) -0.008(2)
O68 0.024(3) 0.043(4) 0.027(3) 0.016(3) 0.006(3) -0.010(3)
O67 0.018(3) 0.039(4) 0.024(3) 0.009(3) 0.003(2) -0.007(3)
O69 0.023(3) 0.015(3) 0.026(3) 0.004(2) 0.003(2) 0.002(2)
O72 0.035(4) 0.020(3) 0.029(3) -0.001(3) 0.002(3) 0.004(3)
O70 0.025(3) 0.017(3) 0.045(4) -0.005(2) -0.002(3) 0.006(3)
O71 0.038(4) 0.023(3) 0.041(4) 0.015(3) -0.002(3) -0.004(3)
O74 0.028(3) 0.024(3) 0.043(4) -0.007(3) 0.011(3) -0.004(3)
O73 0.041(4) 0.019(3) 0.044(4) -0.002(3) -0.004(3) -0.006(3)
O75 0.112(10) 0.037(5) 0.158(13) -0.036(6) 0.089(10) -0.017(7)
O76 0.037(2) 0.040(2) 0.097(3) -0.009(2) 0.008(2) -0.019(2)
O78 0.030(3) 0.028(3) 0.029(3) -0.002(3) 0.008(3) 0.008(3)
O77 0.028(3) 0.041(4) 0.026(3) -0.002(3) 0.008(3) 0.010(3)
O80 0.059(6) 0.034(4) 0.074(7) -0.015(4) 0.025(5) 0.013(4)
O79 0.039(5) 0.078(7) 0.057(6) 0.021(5) 0.009(4) 0.035(5)
O82 0.017(3) 0.031(3) 0.024(3) -0.001(2) 0.005(2) 0.005(3)
O81 0.012(3) 0.035(4) 0.037(4) -0.003(2) 0.002(2) 0.009(3)
O84 0.015(3) 0.058(5) 0.022(3) -0.002(3) 0.004(2) -0.003(3)
O83 0.016(3) 0.048(4) 0.029(3) 0.005(3) 0.011(2) 0.003(3)
O85 0.118(11) 0.067(8) 0.109(11) 0.045(8) 0.057(9) -0.013(7)
O86 0.105(3) 0.095(3) 0.039(2) 0.070(3) -0.002(2) -0.010(2)
O87 0.133(14) 0.142(14) 0.076(9) 0.062(11) 0.057(9) 0.011(9)
N1 0.016(3) 0.033(4) 0.021(3) 0.002(3) 0.003(3) 0.001(3)
N2 0.031(4) 0.025(4) 0.018(3) 0.003(3) 0.006(3) 0.001(3)
N3 0.017(3) 0.038(5) 0.036(4) 0.002(3) 0.001(3) 0.001(4)
N4 0.027(4) 0.054(6) 0.040(5) -0.010(4) 0.015(4) -0.010(4)
N5 0.044(5) 0.048(6) 0.038(5) -0.003(4) 0.009(4) 0.016(4)
N7 0.017(4) 0.051(6) 0.040(5) 0.003(4) -0.011(3) -0.002(4)
N6 0.158(15) 0.061(8) 0.044(7) 0.065(9) 0.057(8) 0.015(6)
N10 0.031(5) 0.100(9) 0.024(4) -0.012(5) 0.015(4) -0.007(5)
N11 0.105(12) 0.032(6) 0.118(13) 0.013(6) 0.074(10) -0.012(7)
N13 0.159(14) 0.033(5) 0.044(6) -0.039(7) 0.063(8) -0.008(5)
O95 0.072(8) 0.070(7) 0.076(8) 0.013(6) 0.032(6) 0.012(6)
O93 0.140(14) 0.043(6) 0.25(2) -0.019(8) 0.150(15) -0.014(10)
N12 0.091(11) 0.075(9) 0.044(7) 0.022(8) -0.021(7) -0.022(6)
N9 0.021(4) 0.055(6) 0.034(5) 0.008(4) 0.009(3) 0.005(4)
O96 0.161(16) 0.139(14) 0.081(10) 0.096(12) -0.032(10) -0.070(10)
O98 0.168(19) 0.154(18) 0.109(14) 0.080(15) -0.006(13) 0.048(13)
O94 0.074(10) 0.085(11) 0.35(3) 0.038(9) -0.064(15) -0.078(16)
O92 0.089(12) 0.29(3) 0.091(13) 0.012(15) 0.023(10) -0.003(16)
O89 0.143(15) 0.108(12) 0.098(12) 0.054(11) 0.000(11) -0.034(10)
O91 0.18(2) 0.143(17) 0.17(2) 0.119(16) -0.039(16) -0.043(15)
O88 0.106(3) 0.099(3) 0.043(2) 0.069(3) -0.006(2) -0.013(2)
O90 0.197(18) 0.074(9) 0.104(11) 0.070(10) 0.097(12) 0.046(8)
O97 0.054(6) 0.045(5) 0.058(6) 0.001(4) 0.014(5) -0.003(4)
O99 0.085(11) 0.44(4) 0.21(2) 0.162(19) -0.102(13) -0.25(3)
O100 0.23(2) 0.19(2) 0.107(14) -0.011(19) 0.059(16) 0.099(15)
O101 0.046(8) 0.085(11) 0.062(9) -0.003(7) 0.008(7) -0.045(8)
O102 0.09(2) 0.080(18) 0.24(4) 0.070(16) -0.11(2) -0.09(2)
O103 0.047(14) 0.068(17) 0.31(5) -0.017(12) -0.02(2) -0.09(3)
O104 0.080(17) 0.046(12) 0.11(2) 0.010(11) 0.013(15) 0.016(13)
O105 0.046(8) 0.085(11) 0.062(9) -0.003(7) 0.008(7) -0.045(8)

loop_
_atom_type_symbol
_atom_type_description
_atom_type_scat_dispersion_real
_atom_type_scat_dispersion_imag
_atom_type_scat_source
N N 0.0061 0.0033 'International Tables Vol C Tables 4.2.6.8 and 6.1.1.4'
H H 0.0000 0.0000 'International Tables Vol C Tables 4.2.6.8 and 6.1.1.4'
O O 0.0106 0.0060 'International Tables Vol C Tables 4.2.6.8 and 6.1.1.4'
S S 0.1246 0.1234 'International Tables Vol C Tables 4.2.6.8 and 6.1.1.4'
Hf Hf -0.5830 6.1852 'International Tables Vol C Tables 4.2.6.8 and 6.1.1.4'

loop_
_geom_angle_atom_site_label_1
_geom_angle_atom_site_label_2
_geom_angle_atom_site_label_3
_geom_angle
O3 Hf4 O5 94.7(2)
O3 Hf4 O7 141.7(2)
O5 Hf4 O7 95.95(19)
O3 Hf4 O18 98.1(2)
O5 Hf4 O18 137.4(2)
O7 Hf4 O18 98.5(2)
O3 Hf4 O1 73.89(19)
O5 Hf4 O1 73.10(19)
O7 Hf4 O1 74.3(2)
O18 Hf4 O1 149.5(2)
O3 Hf4 O29 76.7(2)
O5 Hf4 O29 152.14(19)
O7 Hf4 O29 76.74(19)
O18 Hf4 O29 70.4(2)
O1 Hf4 O29 79.05(19)
O3 Hf4 O10 70.2(2)
O5 Hf4 O10 69.62(19)
O7 Hf4 O10 147.55(19)
O18 Hf4 O10 77.0(2)
O1 Hf4 O10 124.72(19)
O29 Hf4 O10 128.99(19)
O3 Hf4 O13 148.31(19)
O5 Hf4 O13 80.4(2)
O7 Hf4 O13 69.93(19)
O18 Hf4 O13 67.6(2)
O1 Hf4 O13 132.40(19)
O29 Hf4 O13 120.4(2)
O10 Hf4 O13 78.86(19)
O3 Hf4 Hf6 33.82(14)
O5 Hf4 Hf6 84.63(14)
O7 Hf4 Hf6 111.19(14)
O18 Hf4 Hf6 125.65(16)
O1 Hf4 Hf6 40.09(13)
O29 Hf4 Hf6 73.53(14)
O10 Hf4 Hf6 96.65(14)
O13 Hf4 Hf6 165.01(14)
O3 Hf4 Hf9 111.36(14)
O5 Hf4 Hf9 86.16(14)
O7 Hf4 Hf9 33.40(14)
O18 Hf4 Hf9 125.26(15)
O1 Hf4 Hf9 40.95(13)
O29 Hf4 Hf9 72.91(14)
O10 Hf4 Hf9 155.70(14)
O13 Hf4 Hf9 99.60(13)
Hf6 Hf4 Hf9 78.534(9)
O3 Hf4 Hf3 84.22(14)
O5 Hf4 Hf3 34.46(14)
O7 Hf4 Hf3 84.14(14)
O18 Hf4 Hf3 171.87(16)
O1 Hf4 Hf3 38.66(13)
O29 Hf4 Hf3 117.70(14)
O10 Hf4 Hf3 96.65(14)
O13 Hf4 Hf3 106.46(14)
Hf6 Hf4 Hf3 59.536(8)
Hf9 Hf4 Hf3 60.221(8)
O3 Hf4 Hf5 31.16(14)
O5 Hf4 Hf5 83.31(14)
O7 Hf4 Hf5 172.19(14)
O18 Hf4 Hf5 87.14(15)
O1 Hf4 Hf5 98.11(13)
O29 Hf4 Hf5 100.31(14)
O10 Hf4 Hf5 39.07(14)
O13 Hf4 Hf5 117.45(13)
Hf6 Hf4 Hf5 61.006(8)
Hf9 Hf4 Hf5 138.892(11)
Hf3 Hf4 Hf5 90.989(10)
O2 Hf3 O5 94.2(2)
O2 Hf3 O6 142.5(2)
O5 Hf3 O6 95.1(2)
O2 Hf3 O14 98.0(2)
O5 Hf3 O14 138.5(2)
O6 Hf3 O14 98.7(2)
O2 Hf3 O1 74.4(2)
O5 Hf3 O1 73.34(19)
O6 Hf3 O1 73.71(19)
O14 Hf3 O1 148.2(2)
O2 Hf3 O11 147.5(2)
O5 Hf3 O11 80.9(2)
O6 Hf3 O11 70.0(2)
O14 Hf3 O11 67.7(2)
O1 Hf3 O11 132.81(19)
O2 Hf3 O25 78.0(2)
O5 Hf3 O25 152.2(2)
O6 Hf3 O25 77.0(2)
O14 Hf3 O25 69.3(2)
O1 Hf3 O25 78.87(19)
O11 Hf3 O25 119.6(2)
O2 Hf3 O9 69.5(2)
O5 Hf3 O9 69.6(2)
O6 Hf3 O9 147.1(2)
O14 Hf3 O9 77.9(2)
O1 Hf3 O9 125.05(19)
O11 Hf3 O9 78.78(19)
O25 Hf3 O9 129.4(2)
O2 Hf3 Hf6 34.09(15)
O5 Hf3 Hf6 85.11(14)
O6 Hf3 Hf6 111.05(15)
O14 Hf3 Hf6 124.71(16)
O1 Hf3 Hf6 40.41(13)
O11 Hf3 Hf6 166.00(14)
O25 Hf3 Hf6 73.45(14)
O9 Hf3 Hf6 96.86(14)
O2 Hf3 Hf4 84.17(14)
O5 Hf3 Hf4 34.50(14)
O6 Hf3 Hf4 83.27(14)
O14 Hf3 Hf4 172.96(15)
O1 Hf3 Hf4 38.85(13)
O11 Hf3 Hf4 106.96(14)
O25 Hf3 Hf4 117.72(13)
O9 Hf3 Hf4 96.76(14)
Hf6 Hf3 Hf4 60.039(8)
O2 Hf3 Hf9 111.95(15)
O5 Hf3 Hf9 85.78(14)
O6 Hf3 Hf9 33.20(14)
O14 Hf3 Hf9 124.78(15)
O1 Hf3 Hf9 40.59(13)
O11 Hf3 Hf9 99.79(14)
O25 Hf3 Hf9 73.00(14)
O9 Hf3 Hf9 155.33(14)
Hf6 Hf3 Hf9 78.556(9)
Hf4 Hf3 Hf9 59.767(8)
O2 Hf3 Hf8 172.54(15)
O5 Hf3 Hf8 85.36(14)
O6 Hf3 Hf8 30.45(14)
O14 Hf3 Hf8 87.16(16)
O1 Hf3 Hf8 98.38(13)
O11 Hf3 Hf8 39.78(14)
O25 Hf3 Hf8 98.99(14)
O9 Hf3 Hf8 117.10(14)
Hf6 Hf3 Hf8 138.576(11)
Hf4 Hf3 Hf8 91.331(10)
Hf9 Hf3 Hf8 60.589(8)
O7 Hf10 O16 94.5(2)
O7 Hf10 O17 89.0(2)
O16 Hf10 O17 147.5(2)
O7 Hf10 O24 146.7(2)
O16 Hf10 O24 91.9(2)
O17 Hf10 O24 102.7(2)
O7 Hf10 O12 71.8(2)
O16 Hf10 O12 67.9(2)
O17 Hf10 O12 142.7(2)
O24 Hf10 O12 80.5(2)
O7 Hf10 O61 143.4(2)
O16 Hf10 O61 77.9(2)
O17 Hf10 O61 80.1(3)
O24 Hf10 O61 69.9(2)
O12 Hf10 O61 133.6(2)
O7 Hf10 O58 84.4(2)
O16 Hf10 O58 140.1(2)
O17 Hf10 O58 72.4(2)
O24 Hf10 O58 70.1(2)
O12 Hf10 O58 74.0(2)
O61 Hf10 O58 124.0(2)
O7 Hf10 O13 70.82(19)
O16 Hf10 O13 82.4(2)
O17 Hf10 O13 68.3(2)
O24 Hf10 O13 142.5(2)
O12 Hf10 O13 129.44(19)
O61 Hf10 O13 72.7(2)
O58 Hf10 O13 133.3(2)
O7 Hf10 Hf9 30.53(14)
O16 Hf10 Hf9 83.18(16)
O17 Hf10 Hf9 113.33(18)
O24 Hf10 Hf9 118.90(16)
O12 Hf10 Hf9 41.37(14)
O61 Hf10 Hf9 159.57(17)
O58 Hf10 Hf9 75.93(14)
O13 Hf10 Hf9 97.29(13)
O7 Hf10 Hf4 31.56(14)
O16 Hf10 Hf4 85.03(15)
O17 Hf10 Hf4 81.25(16)
O24 Hf10 Hf4 175.97(16)
O12 Hf10 Hf4 95.88(14)
O61 Hf10 Hf4 111.86(15)
O58 Hf10 Hf4 110.83(14)
O13 Hf10 Hf4 39.64(13)
Hf9 Hf10 Hf4 58.207(8)
O7 Hf10 Hf8 81.80(14)
O16 Hf10 Hf8 31.07(15)
O17 Hf10 Hf8 169.99(17)
O24 Hf10 Hf8 87.20(16)
O12 Hf10 Hf8 36.87(14)
O61 Hf10 Hf8 105.06(18)
O58 Hf10 Hf8 110.34(14)
O13 Hf10 Hf8 104.70(14)
Hf9 Hf10 Hf8 59.443(8)
Hf4 Hf10 Hf8 88.822(9)
O7 Hf10 Hf11 81.88(14)
O16 Hf10 Hf11 116.94(14)
O17 Hf10 Hf11 31.71(16)
O24 Hf10 Hf11 123.52(16)
O12 Hf10 Hf11 153.66(14)
O61 Hf10 Hf11 70.51(17)
O58 Hf10 Hf11 102.46(15)
O13 Hf10 Hf11 36.83(14)
Hf9 Hf10 Hf11 112.291(11)
Hf4 Hf10 Hf11 60.362(8)
Hf8 Hf10 Hf11 141.504(11)
O7 Hf9 O6 93.7(2)
O7 Hf9 O31 88.0(2)
O6 Hf9 O31 148.8(2)
O7 Hf9 O27 147.2(2)
O6 Hf9 O27 88.8(2)
O31 Hf9 O27 73.8(2)
O7 Hf9 O54 140.3(2)
O6 Hf9 O54 85.3(2)
O31 Hf9 O54 112.7(2)
O27 Hf9 O54 72.5(2)
O7 Hf9 O57 85.3(2)
O6 Hf9 O57 139.0(2)
O31 Hf9 O57 72.2(2)
O27 Hf9 O57 113.5(2)
O54 Hf9 O57 70.7(2)
O7 Hf9 O1 73.76(19)
O6 Hf9 O1 72.78(19)
O31 Hf9 O1 77.83(19)
O27 Hf9 O1 75.80(19)
O54 Hf9 O1 141.55(19)
O57 Hf9 O1 143.89(19)
O7 Hf9 O12 69.05(19)
O6 Hf9 O12 69.1(2)
O31 Hf9 O12 139.0(2)
O27 Hf9 O12 140.8(2)
O54 Hf9 O12 73.66(19)
O57 Hf9 O12 72.38(19)
O1 Hf9 O12 123.66(18)
O7 Hf9 Hf4 34.41(14)
O6 Hf9 Hf4 84.08(14)
O31 Hf9 Hf4 79.84(14)
O27 Hf9 Hf4 113.87(14)
O54 Hf9 Hf4 167.44(15)
O57 Hf9 Hf4 113.95(14)
O1 Hf9 Hf4 39.42(13)
O12 Hf9 Hf4 96.26(12)
O7 Hf9 Hf3 84.71(14)
O6 Hf9 Hf3 33.98(14)
O31 Hf9 Hf3 115.63(14)
O27 Hf9 Hf3 79.24(14)
O54 Hf9 Hf3 112.78(15)
O57 Hf9 Hf3 167.03(14)
O1 Hf9 Hf3 38.88(13)
O12 Hf9 Hf3 96.27(13)
Hf4 Hf9 Hf3 60.012(8)
O7 Hf9 Hf10 30.53(14)
O6 Hf9 Hf10 82.83(15)
O31 Hf9 Hf10 111.72(15)
O27 Hf9 Hf10 170.68(14)
O54 Hf9 Hf10 110.74(15)
O57 Hf9 Hf10 75.74(14)
O1 Hf9 Hf10 97.67(13)
O12 Hf9 Hf10 38.59(13)
Hf4 Hf9 Hf10 61.262(8)
Hf3 Hf9 Hf10 91.498(10)
O7 Hf9 Hf8 83.63(14)
O6 Hf9 Hf8 30.21(15)
O31 Hf9 Hf8 171.23(14)
O27 Hf9 Hf8 112.27(15)
O54 Hf9 Hf8 75.73(15)
O57 Hf9 Hf8 109.58(14)
O1 Hf9 Hf8 97.20(13)
O12 Hf9 Hf8 39.04(13)
Hf4 Hf9 Hf8 91.728(10)
Hf3 Hf9 Hf8 61.022(9)
Hf10 Hf9 Hf8 61.421(9)
O2 Hf6 O3 94.7(2)
O2 Hf6 O26 89.2(2)
O3 Hf6 O26 148.8(2)
O2 Hf6 O46 138.8(2)
O3 Hf6 O46 85.3(2)
O26 Hf6 O46 111.5(2)
O2 Hf6 O30 148.7(2)
O3 Hf6 O30 87.7(2)
O26 Hf6 O30 73.6(2)
O46 Hf6 O30 72.5(2)
O2 Hf6 O42 83.6(2)
O3 Hf6 O42 138.6(2)
O26 Hf6 O42 72.5(2)
O46 Hf6 O42 70.4(2)
O30 Hf6 O42 114.4(2)
O2 Hf6 O1 74.1(2)
O3 Hf6 O1 73.75(19)
O26 Hf6 O1 77.72(19)
O46 Hf6 O1 143.20(19)
O30 Hf6 O1 76.68(19)
O42 Hf6 O1 142.83(19)
O2 Hf6 O8 69.62(19)
O3 Hf6 O8 68.93(19)
O26 Hf6 O8 140.2(2)
O46 Hf6 O8 72.12(19)
O30 Hf6 O8 138.75(19)
O42 Hf6 O8 71.9(2)
O1 Hf6 O8 124.38(18)
O2 Hf6 Hf3 34.75(15)
O3 Hf6 Hf3 85.48(14)
O26 Hf6 Hf3 80.33(15)
O46 Hf6 Hf3 167.92(14)
O30 Hf6 Hf3 114.88(14)
O42 Hf6 Hf3 112.42(15)
O1 Hf6 Hf3 39.45(13)
O8 Hf6 Hf3 97.25(13)
O2 Hf6 Hf4 85.02(15)
O3 Hf6 Hf4 34.43(14)
O26 Hf6 Hf4 115.81(15)
O46 Hf6 Hf4 113.99(14)
O30 Hf6 Hf4 79.51(14)
O42 Hf6 Hf4 165.86(15)
O1 Hf6 Hf4 39.35(13)
O8 Hf6 Hf4 96.20(13)
Hf3 Hf6 Hf4 60.425(8)
O2 Hf6 Hf5 82.71(14)
O3 Hf6 Hf5 30.55(14)
O26 Hf6 Hf5 171.46(15)
O46 Hf6 Hf5 76.71(14)
O30 Hf6 Hf5 112.21(14)
O42 Hf6 Hf5 109.18(15)
O1 Hf6 Hf5 97.28(13)
O8 Hf6 Hf5 38.39(13)
Hf3 Hf6 Hf5 91.411(10)
Hf4 Hf6 Hf5 60.856(8)
O2 Hf6 Hf2 30.65(14)
O3 Hf6 Hf2 83.06(14)
O26 Hf6 Hf2 113.34(15)
O46 Hf6 Hf2 109.43(15)
O30 Hf6 Hf2 170.33(14)
O42 Hf6 Hf2 74.75(15)
O1 Hf6 Hf2 97.87(13)
O8 Hf6 Hf2 39.01(13)
Hf3 Hf6 Hf2 61.628(9)
Hf4 Hf6 Hf2 91.205(10)
Hf5 Hf6 Hf2 60.099(8)
O2 Hf2 O4 93.8(2)
O2 Hf2 O34 145.6(2)
O4 Hf2 O34 81.7(2)
O2 Hf2 O22 92.0(2)
O4 Hf2 O22 145.1(2)
O34 Hf2 O22 74.4(3)
O2 Hf2 O41 82.1(2)
O4 Hf2 O41 143.7(2)
O34 Hf2 O41 120.8(2)
O22 Hf2 O41 71.2(2)
O2 Hf2 O21 143.3(2)
O4 Hf2 O21 92.5(2)
O34 Hf2 O21 71.1(2)
O22 Hf2 O21 103.1(2)
O41 Hf2 O21 71.8(2)
O2 Hf2 O8 72.3(2)
O4 Hf2 O8 68.6(2)
O34 Hf2 O8 134.6(2)
O22 Hf2 O8 145.2(2)
O41 Hf2 O8 75.9(2)
O21 Hf2 O8 76.6(2)
O2 Hf2 O9 70.4(2)
O4 Hf2 O9 72.5(2)
O34 Hf2 O9 75.8(2)
O22 Hf2 O9 77.2(2)
O41 Hf2 O9 136.9(2)
O21 Hf2 O9 145.3(2)
O8 Hf2 O9 122.92(19)
O2 Hf2 Hf1 83.22(15)
O4 Hf2 Hf1 32.70(15)
O34 Hf2 Hf1 74.65(17)
O22 Hf2 Hf1 114.61(18)
O41 Hf2 Hf1 164.39(15)
O21 Hf2 Hf1 118.61(17)
O8 Hf2 Hf1 94.65(14)
O9 Hf2 Hf1 39.84(14)
O2 Hf2 Hf5 82.26(15)
O4 Hf2 Hf5 31.12(15)
O34 Hf2 Hf5 107.51(19)
O22 Hf2 Hf5 172.07(18)
O41 Hf2 Hf5 113.13(16)
O21 Hf2 Hf5 84.77(17)
O8 Hf2 Hf5 37.45(14)
O9 Hf2 Hf5 95.67(14)
Hf1 Hf2 Hf5 59.476(9)
O2 Hf2 Hf6 30.44(15)
O4 Hf2 Hf6 82.63(15)
O34 Hf2 Hf6 163.27(17)
O22 Hf2 Hf6 116.65(17)
O41 Hf2 Hf6 75.69(15)
O21 Hf2 Hf6 115.54(16)
O8 Hf2 Hf6 41.91(13)
O9 Hf2 Hf6 93.89(13)
Hf1 Hf2 Hf6 88.958(10)
Hf5 Hf2 Hf6 59.794(8)
O2 Hf2 Hf3 30.96(15)
O4 Hf2 Hf3 83.93(15)
O34 Hf2 Hf3 114.85(17)
O22 Hf2 Hf3 83.51(17)
O41 Hf2 Hf3 107.28(15)
O21 Hf2 Hf3 172.38(16)
O8 Hf2 Hf3 95.85(13)
O9 Hf2 Hf3 39.46(13)
Hf1 Hf2 Hf3 60.716(9)
Hf5 Hf2 Hf3 88.758(9)
Hf6 Hf2 Hf3 57.377(8)
O3 Hf5 O4 94.7(2)
O3 Hf5 O20 145.4(2)
O4 Hf5 O20 94.7(2)
O3 Hf5 O19 91.6(2)
O4 Hf5 O19 145.7(2)
O20 Hf5 O19 99.0(2)
O3 Hf5 O8 72.7(2)
O4 Hf5 O8 69.2(2)
O20 Hf5 O8 79.8(2)
O19 Hf5 O8 144.2(2)
O3 Hf5 O38 143.6(2)
O4 Hf5 O38 82.6(2)
O20 Hf5 O38 70.7(2)
O19 Hf5 O38 72.7(2)
O8 Hf5 O38 137.1(2)
O3 Hf5 O10 71.1(2)
O4 Hf5 O10 72.0(2)
O20 Hf5 O10 143.2(2)
O19 Hf5 O10 78.3(2)
O8 Hf5 O10 123.30(19)
O38 Hf5 O10 73.57(19)
O3 Hf5 O45 80.5(2)
O4 Hf5 O45 142.8(2)
O20 Hf5 O45 72.1(2)
O19 Hf5 O45 71.5(2)
O8 Hf5 O45 74.2(2)
O38 Hf5 O45 122.3(2)
O10 Hf5 O45 137.6(2)
O3 Hf5 Hf1 83.98(14)
O4 Hf5 Hf1 32.30(16)
O20 Hf5 Hf1 119.39(16)
O19 Hf5 Hf1 115.75(16)
O8 Hf5 Hf1 94.83(14)
O38 Hf5 Hf1 74.49(14)
O10 Hf5 Hf1 39.72(14)
O45 Hf5 Hf1 163.10(13)
O3 Hf5 Hf4 31.82(15)
O4 Hf5 Hf4 84.45(15)
O20 Hf5 Hf4 176.74(16)
O19 Hf5 Hf4 83.39(16)
O8 Hf5 Hf4 96.93(13)
O38 Hf5 Hf4 112.23(15)
O10 Hf5 Hf4 39.35(13)
O45 Hf5 Hf4 106.80(14)
Hf1 Hf5 Hf4 60.997(9)
O3 Hf5 Hf6 30.67(15)
O4 Hf5 Hf6 82.89(15)
O20 Hf5 Hf6 118.66(16)
O19 Hf5 Hf6 116.62(16)
O8 Hf5 Hf6 41.99(13)
O38 Hf5 Hf6 163.35(14)
O10 Hf5 Hf6 94.17(13)
O45 Hf5 Hf6 74.36(13)
Hf1 Hf5 Hf6 88.875(9)
Hf4 Hf5 Hf6 58.138(8)
O3 Hf5 Hf2 83.16(15)
O4 Hf5 Hf2 31.09(16)
O20 Hf5 Hf2 88.01(16)
O19 Hf5 Hf2 172.86(16)
O8 Hf5 Hf2 38.12(14)
O38 Hf5 Hf2 108.94(15)
O10 Hf5 Hf2 95.33(14)
O45 Hf5 Hf2 112.15(14)
Hf1 Hf5 Hf2 59.014(9)
Hf4 Hf5 Hf2 89.625(9)
Hf6 Hf5 Hf2 60.107(8)
O6 Hf8 O16 93.5(2)
O6 Hf8 O15 89.9(2)
O16 Hf8 O15 147.0(2)
O6 Hf8 O53 84.6(2)
O16 Hf8 O53 139.7(2)
O15 Hf8 O53 73.3(2)
O6 Hf8 O50 143.9(2)
O16 Hf8 O50 78.9(2)
O15 Hf8 O50 79.2(2)
O53 Hf8 O50 123.7(2)
O6 Hf8 O23 145.9(2)
O16 Hf8 O23 89.8(2)
O15 Hf8 O23 105.4(2)
O53 Hf8 O23 71.4(2)
O50 Hf8 O23 70.0(2)
O6 Hf8 O12 71.5(2)
O16 Hf8 O12 67.5(2)
O15 Hf8 O12 143.5(2)
O53 Hf8 O12 73.9(2)
O50 Hf8 O12 133.5(2)
O23 Hf8 O12 78.6(2)
O6 Hf8 O11 70.7(2)
O16 Hf8 O11 82.3(2)
O15 Hf8 O11 67.9(2)
O53 Hf8 O11 133.4(2)
O50 Hf8 O11 73.3(2)
O23 Hf8 O11 143.3(2)
O12 Hf8 O11 129.18(19)
O6 Hf8 Hf9 30.40(15)
O16 Hf8 Hf9 82.94(15)
O15 Hf8 Hf9 113.79(17)
O53 Hf8 Hf9 75.25(15)
O50 Hf8 Hf9 160.53(19)
O23 Hf8 Hf9 117.18(15)
O12 Hf8 Hf9 41.26(14)
O11 Hf8 Hf9 97.46(14)
O6 Hf8 Hf3 31.35(14)
O16 Hf8 Hf3 84.77(15)
O15 Hf8 Hf3 81.22(16)
O53 Hf8 Hf3 110.56(17)
O50 Hf8 Hf3 112.51(17)
O23 Hf8 Hf3 173.36(16)
O12 Hf8 Hf3 95.79(14)
O11 Hf8 Hf3 39.64(14)
Hf9 Hf8 Hf3 58.389(8)
O6 Hf8 Hf7 82.33(15)
O16 Hf8 Hf7 117.20(15)
O15 Hf8 Hf7 31.00(15)
O53 Hf8 Hf7 102.51(16)
O50 Hf8 Hf7 70.58(17)
O23 Hf8 Hf7 125.68(16)
O12 Hf8 Hf7 153.77(14)
O11 Hf8 Hf7 37.19(14)
Hf9 Hf8 Hf7 112.511(11)
Hf3 Hf8 Hf7 60.561(9)
O6 Hf8 Hf10 80.86(15)
O16 Hf8 Hf10 31.13(15)
O15 Hf8 Hf10 169.83(17)
O53 Hf8 Hf10 109.74(16)
O50 Hf8 Hf10 105.86(19)
O23 Hf8 Hf10 84.72(16)
O12 Hf8 Hf10 36.36(13)
O11 Hf8 Hf10 104.63(14)
Hf9 Hf8 Hf10 59.135(8)
Hf3 Hf8 Hf10 88.654(9)
Hf7 Hf8 Hf10 141.785(11)
O4 Hf1 O5 96.8(2)
O4 Hf1 O37 85.5(2)
O5 Hf1 O37 143.5(2)
O4 Hf1 O33 87.2(2)
O5 Hf1 O33 143.1(2)
O37 Hf1 O33 73.3(2)
O4 Hf1 O9 73.7(2)
O5 Hf1 O9 71.2(2)
O37 Hf1 O9 142.6(2)
O33 Hf1 O9 74.9(2)
O4 Hf1 O66 147.4(2)
O5 Hf1 O66 87.9(2)
O37 Hf1 O66 72.4(2)
O33 Hf1 O66 108.1(2)
O9 Hf1 O66 137.3(2)
O4 Hf1 O10 72.7(2)
O5 Hf1 O10 70.36(19)
O37 Hf1 O10 75.7(2)
O33 Hf1 O10 144.1(2)
O9 Hf1 O10 124.38(19)
O66 Hf1 O10 78.7(2)
O4 Hf1 O65 151.0(2)
O5 Hf1 O65 85.5(2)
O37 Hf1 O65 109.7(2)
O33 Hf1 O65 74.5(2)
O9 Hf1 O65 79.8(2)
O66 Hf1 O65 61.4(2)
O10 Hf1 O65 134.0(2)
O4 Hf1 S11 173.55(15)
O5 Hf1 S11 89.49(15)
O37 Hf1 S11 88.49(16)
O33 Hf1 S11 88.71(18)
O9 Hf1 S11 110.02(15)
O66 Hf1 S11 30.79(17)
O10 Hf1 S11 108.19(14)
O65 Hf1 S11 30.90(17)
O4 Hf1 Hf2 33.07(15)
O5 Hf1 Hf2 85.68(14)
O37 Hf1 Hf2 112.49(16)
O33 Hf1 Hf2 77.90(17)
O9 Hf1 Hf2 40.72(14)
O66 Hf1 Hf2 173.47(17)
O10 Hf1 Hf2 97.99(14)
O65 Hf1 Hf2 119.12(16)
S11 Hf1 Hf2 150.02(5)
O4 Hf1 Hf5 32.71(16)
O5 Hf1 Hf5 84.86(14)
O37 Hf1 Hf5 77.62(16)
O33 Hf1 Hf5 114.47(18)
O9 Hf1 Hf5 98.42(14)
O66 Hf1 Hf5 116.77(16)
O10 Hf1 Hf5 40.01(14)
O65 Hf1 Hf5 170.25(16)
S11 Hf1 Hf5 147.43(5)
Hf2 Hf1 Hf5 61.510(9)
O4 Hf1 Hf3 84.61(15)
O5 Hf1 Hf3 31.64(14)
O37 Hf1 Hf3 167.70(16)
O33 Hf1 Hf3 113.48(17)
O9 Hf1 Hf3 39.54(14)
O66 Hf1 Hf3 113.21(17)
O10 Hf1 Hf3 94.30(13)
O65 Hf1 Hf3 82.39(15)
S11 Hf1 Hf3 101.62(4)
Hf2 Hf1 Hf3 61.158(8)
Hf5 Hf1 Hf3 90.129(10)
O14 Hf7 O15 97.8(2)
O14 Hf7 O49 145.4(3)
O15 Hf7 O49 86.1(3)
O14 Hf7 O70 96.9(3)
O15 Hf7 O70 152.6(2)
O49 Hf7 O70 94.7(3)
O14 Hf7 O74 75.9(2)
O15 Hf7 O74 82.1(3)
O49 Hf7 O74 138.4(3)
O70 Hf7 O74 79.2(3)
O14 Hf7 O11 70.5(2)
O15 Hf7 O11 70.0(2)
O49 Hf7 O11 78.8(2)
O70 Hf7 O11 137.0(2)
O74 Hf7 O11 132.2(2)
O14 Hf7 O73 138.0(3)
O15 Hf7 O73 79.2(2)
O49 Hf7 O73 76.5(3)
O70 Hf7 O73 74.4(3)
O74 Hf7 O73 62.1(3)
O11 Hf7 O73 141.5(3)
O14 Hf7 O69 79.3(2)
O15 Hf7 O69 144.4(2)
O49 Hf7 O69 78.0(3)
O70 Hf7 O69 61.4(2)
O74 Hf7 O69 130.0(3)
O11 Hf7 O69 75.7(2)
O73 Hf7 O69 126.1(2)
O14 Hf7 S13 106.77(17)
O15 Hf7 S13 77.96(18)
O49 Hf7 S13 107.6(2)
O70 Hf7 S13 75.73(19)
O74 Hf7 S13 30.8(2)
O11 Hf7 S13 146.92(16)
O73 Hf7 S13 31.4(2)
O69 Hf7 S13 137.16(17)
O14 Hf7 S12 86.65(16)
O15 Hf7 S12 172.92(18)
O49 Hf7 S12 87.18(19)
O70 Hf7 S12 30.45(18)
O74 Hf7 S12 104.4(2)
O11 Hf7 S12 106.57(15)
O73 Hf7 S12 101.2(2)
O69 Hf7 S12 31.03(16)
S13 Hf7 S12 106.14(9)
O14 Hf7 Hf8 87.32(16)
O15 Hf7 Hf8 31.82(16)
O49 Hf7 Hf8 77.99(18)
O70 Hf7 Hf8 171.9(2)
O74 Hf7 Hf8 108.60(19)
O11 Hf7 Hf8 38.48(14)
O73 Hf7 Hf8 106.9(2)
O69 Hf7 Hf8 112.91(15)
S13 Hf7 Hf8 109.75(8)
S12 Hf7 Hf8 143.83(5)
O14 Hf7 Hf3 32.68(16)
O15 Hf7 Hf3 80.44(16)
O49 Hf7 Hf3 116.4(2)
O70 Hf7 Hf3 122.61(19)
O74 Hf7 Hf3 100.75(18)
O11 Hf7 Hf3 38.16(14)
O73 Hf7 Hf3 155.0(2)
O69 Hf7 Hf3 78.65(15)
S13 Hf7 Hf3 128.91(7)
S12 Hf7 Hf3 100.78(5)
Hf8 Hf7 Hf3 59.060(9)
O18 Hf11 O17 97.7(2)
O18 Hf11 O62 145.6(3)
O17 Hf11 O62 86.6(3)
O18 Hf11 O81 97.2(2)
O17 Hf11 O81 151.7(2)
O62 Hf11 O81 94.4(3)
O18 Hf11 O13 70.7(2)
O17 Hf11 O13 70.2(2)
O62 Hf11 O13 79.0(3)
O81 Hf11 O13 137.8(2)
O18 Hf11 O78 74.7(2)
O17 Hf11 O78 82.2(3)
O62 Hf11 O78 139.5(3)
O81 Hf11 O78 78.7(3)
O13 Hf11 O78 131.6(2)
O18 Hf11 O77 136.1(3)
O17 Hf11 O77 77.1(2)
O62 Hf11 O77 78.1(3)
O81 Hf11 O77 75.5(3)
O13 Hf11 O77 140.8(2)
O78 Hf11 O77 61.5(3)
O18 Hf11 O82 80.9(2)
O17 Hf11 O82 144.5(2)
O62 Hf11 O82 76.4(3)
O81 Hf11 O82 62.0(2)
O13 Hf11 O82 76.1(2)
O78 Hf11 O82 130.1(3)
O77 Hf11 O82 127.6(2)
O18 Hf11 S15 86.75(16)
O17 Hf11 S15 173.27(19)
O62 Hf11 S15 86.83(18)
O81 Hf11 S15 30.95(18)
O13 Hf11 S15 106.87(14)
O78 Hf11 S15 103.86(19)
O77 Hf11 S15 103.17(18)
O82 Hf11 S15 31.15(17)
O18 Hf11 S14 105.07(17)
O17 Hf11 S14 75.36(18)
O62 Hf11 S14 109.0(2)
O81 Hf11 S14 77.58(19)
O13 Hf11 S14 144.15(14)
O78 Hf11 S14 30.52(18)
O77 Hf11 S14 31.1(2)
O82 Hf11 S14 139.53(17)
S15 Hf11 S14 108.42(7)
O18 Hf11 Hf4 32.82(16)
O17 Hf11 Hf4 80.53(16)
O62 Hf11 Hf4 116.6(2)
O81 Hf11 Hf4 123.17(19)
O13 Hf11 Hf4 38.27(14)
O78 Hf11 Hf4 99.80(17)
O77 Hf11 Hf4 152.39(18)
O82 Hf11 Hf4 79.77(15)
S15 Hf11 Hf4 100.96(4)
S14 Hf11 Hf4 126.39(5)
O18 Hf11 Hf10 87.46(15)
O17 Hf11 Hf10 32.42(17)
O62 Hf11 Hf10 78.13(18)
O81 Hf11 Hf10 171.9(2)
O13 Hf11 Hf10 38.08(13)
O78 Hf11 Hf10 109.05(18)
O77 Hf11 Hf10 105.71(18)
O82 Hf11 Hf10 112.57(16)
S15 Hf11 Hf10 143.68(5)
S14 Hf11 Hf10 107.71(5)
Hf4 Hf11 Hf10 59.005(8)
Hf1 O5 Hf3 116.9(2)
Hf1 O5 Hf4 116.9(2)
Hf3 O5 Hf4 111.0(2)
Hf1 O10 Hf5 100.3(2)
Hf1 O10 Hf4 103.0(2)
Hf5 O10 Hf4 101.6(2)
Hf1 O4 Hf2 114.2(3)
Hf1 O4 Hf5 115.0(3)
Hf2 O4 Hf5 117.8(3)
Hf1 O9 Hf2 99.4(2)
Hf1 O9 Hf3 102.3(2)
Hf2 O9 Hf3 101.6(2)
Hf3 O1 Hf4 102.5(2)
Hf3 O1 Hf6 100.1(2)
Hf4 O1 Hf6 100.55(19)
Hf3 O1 Hf9 100.5(2)
Hf4 O1 Hf9 99.6(2)
Hf6 O1 Hf9 147.1(2)
Hf6 O2 Hf2 118.9(2)
Hf6 O2 Hf3 111.2(2)
Hf2 O2 Hf3 118.4(3)
Hf5 O8 Hf2 104.4(2)
Hf5 O8 Hf6 99.6(2)
Hf2 O8 Hf6 99.09(19)
Hf5 O3 Hf6 118.8(2)
Hf5 O3 Hf4 117.0(3)
Hf6 O3 Hf4 111.7(2)
Hf11 O13 Hf4 104.7(2)
Hf11 O13 Hf10 105.1(2)
Hf4 O13 Hf10 100.7(2)
Hf9 O7 Hf10 118.9(2)
Hf9 O7 Hf4 112.2(2)
Hf10 O7 Hf4 117.8(2)
Hf8 O6 Hf9 119.4(3)
Hf8 O6 Hf3 118.2(2)
Hf9 O6 Hf3 112.8(2)
Hf11 O18 Hf4 116.2(3)
Hf7 O14 Hf3 116.3(3)
Hf7 O11 Hf3 104.8(2)
Hf7 O11 Hf8 104.3(2)
Hf3 O11 Hf8 100.6(2)
Hf8 O16 Hf10 117.8(3)
Hf10 O12 Hf8 106.8(2)
Hf10 O12 Hf9 100.0(2)
Hf8 O12 Hf9 99.7(2)
Hf11 O17 Hf10 115.9(3)
Hf7 O15 Hf8 117.2(3)
O56 S8 O55 112.2(4)
O56 S8 O54 110.9(4)
O55 S8 O54 107.6(3)
O56 S8 O53 110.5(4)
O55 S8 O53 107.5(4)
O54 S8 O53 107.9(3)
O60 S9 O59 112.0(4)
O60 S9 O57 111.4(3)
O59 S9 O57 108.4(3)
O60 S9 O58 109.6(4)
O59 S9 O58 107.6(3)
O57 S9 O58 107.7(3)
O83 S15 O84 112.3(4)
O83 S15 O82 112.2(4)
O84 S15 O82 110.7(4)
O83 S15 O81 110.7(4)
O84 S15 O81 110.7(5)
O82 S15 O81 99.6(4)
O83 S15 Hf11 128.8(3)
O84 S15 Hf11 118.8(3)
O82 S15 Hf11 52.0(3)
O81 S15 Hf11 47.9(2)
O67 S11 O68 112.4(4)
O67 S11 O66 110.1(4)
O68 S11 O66 111.1(4)
O67 S11 O65 111.3(4)
O68 S11 O65 111.5(4)
O66 S11 O65 99.8(4)
O67 S11 Hf1 130.0(3)
O68 S11 Hf1 117.6(3)
O66 S11 Hf1 49.9(2)
O65 S11 Hf1 50.5(2)
O71 S12 O72 112.3(4)
O71 S12 O70 111.6(4)
O72 S12 O70 109.4(5)
O71 S12 O69 111.4(4)
O72 S12 O69 111.3(4)
O70 S12 O69 100.2(4)
O71 S12 Hf7 127.6(3)
O72 S12 Hf7 120.0(3)
O70 S12 Hf7 48.1(3)
O69 S12 Hf7 52.2(2)
O80 S14 O79 113.0(6)
O80 S14 O78 112.7(5)
O79 S14 O78 110.2(5)
O80 S14 O77 111.2(5)
O79 S14 O77 109.6(6)
O78 S14 O77 99.3(4)
O80 S14 Hf11 130.5(4)
O79 S14 Hf11 116.5(5)
O78 S14 Hf11 49.1(3)
O77 S14 Hf11 50.7(3)
O76 S13 O75 114.3(8)
O76 S13 O74 110.0(5)
O75 S13 O74 109.5(7)
O76 S13 O73 112.3(6)
O75 S13 O73 109.6(6)
O74 S13 O73 100.2(4)
O76 S13 Hf7 121.9(4)
O75 S13 Hf7 123.7(6)
O74 S13 Hf7 49.4(3)
O73 S13 Hf7 50.8(3)
O39 S4 O40 111.0(5)
O39 S4 O37 107.9(4)
O40 S4 O37 109.6(4)
O39 S4 O38 109.6(4)
O40 S4 O38 111.1(4)
O37 S4 O38 107.5(3)
O36 S3 O35 110.2(6)
O36 S3 O33 110.5(5)
O35 S3 O33 108.4(5)
O36 S3 O34 109.8(5)
O35 S3 O34 109.6(5)
O33 S3 O34 108.3(4)
O64 S10 O63 110.7(5)
O64 S10 O61 109.5(5)
O63 S10 O61 110.2(4)
O64 S10 O62 110.1(5)
O63 S10 O62 108.2(5)
O61 S10 O62 108.1(4)
O28 S1 O25 111.9(3)
O28 S1 O27 109.0(3)
O25 S1 O27 108.9(3)
O28 S1 O26 108.9(3)
O25 S1 O26 109.2(3)
O27 S1 O26 109.0(3)
O32 S2 O29 111.5(3)
O32 S2 O30 109.3(3)
O29 S2 O30 109.0(3)
O32 S2 O31 109.1(3)
O29 S2 O31 108.1(3)
O30 S2 O31 109.8(3)
O48 S6 O47 111.7(4)
O48 S6 O46 111.7(3)
O47 S6 O46 107.4(3)
O48 S6 O45 110.4(4)
O47 S6 O45 108.0(3)
O46 S6 O45 107.4(3)
O43 S5 O44 110.8(4)
O43 S5 O41 111.1(4)
O44 S5 O41 108.0(4)
O43 S5 O42 110.4(4)
O44 S5 O42 108.0(4)
O41 S5 O42 108.5(3)
O51 S7 O49 110.4(5)
O51 S7 O50 114.5(5)
O49 S7 O50 109.3(4)
O51 S7 O52 109.2(5)
O49 S7 O52 104.5(5)
O50 S7 O52 108.4(5)
O88 S16 O87 115.6(11)
O88 S16 O85 101.8(8)
O87 S16 O85 111.8(9)
O88 S16 O86 109.9(7)
O87 S16 O86 106.6(9)
O85 S16 O86 111.2(9)
S4 O37 Hf1 133.3(4)
S4 O38 Hf5 135.6(3)
S3 O33 Hf1 137.5(4)
S3 O34 Hf2 140.8(4)
S1 O25 Hf3 126.8(3)
S1 O26 Hf6 129.0(3)
S1 O27 Hf9 130.2(3)
S2 O29 Hf4 128.2(3)
S2 O30 Hf6 129.3(3)
S2 O31 Hf9 128.7(3)
S5 O42 Hf6 132.8(4)
S5 O41 Hf2 135.0(4)
S6 O46 Hf6 130.5(3)
S6 O45 Hf5 134.3(3)
S7 O50 Hf8 143.8(4)
S7 O49 Hf7 137.3(4)
S8 O54 Hf9 132.3(3)
S8 O53 Hf8 133.7(4)
S9 O57 Hf9 133.0(3)
S9 O58 Hf10 133.5(3)
S10 O61 Hf10 139.9(4)
S10 O62 Hf11 133.2(4)
S11 O65 Hf1 98.6(3)
S11 O66 Hf1 99.3(3)
S12 O69 Hf7 96.8(3)
S12 O70 Hf7 101.4(3)
S13 O74 Hf7 99.8(4)
S13 O73 Hf7 97.8(4)
S14 O78 Hf11 100.4(4)
S14 O77 Hf11 98.2(3)
S15 O82 Hf11 96.8(3)
S15 O81 Hf11 101.1(3)

loop_
_geom_bond_atom_site_label_1
_geom_bond_atom_site_label_2
_geom_bond_distance
Hf4 O3 2.086(5)
Hf4 O5 2.088(5)
Hf4 O7 2.094(5)
Hf4 O18 2.169(6)
Hf4 O1 2.210(5)
Hf4 O29 2.280(5)
Hf4 O10 2.281(5)
Hf4 O13 2.298(5)
Hf4 Hf6 3.4267(4)
Hf4 Hf9 3.4315(4)
Hf4 Hf3 3.4400(4)
Hf4 Hf5 3.5239(4)
Hf3 O2 2.084(5)
Hf3 O5 2.085(5)
Hf3 O6 2.090(5)
Hf3 O14 2.165(6)
Hf3 O1 2.201(5)
Hf3 O11 2.298(6)
Hf3 O25 2.309(5)
Hf3 O9 2.311(5)
Hf3 Hf6 3.4093(4)
Hf3 Hf9 3.4472(4)
Hf3 Hf8 3.5410(4)
Hf10 O7 2.040(5)
Hf10 O16 2.101(6)
Hf10 O17 2.144(6)
Hf10 O24 2.205(5)
Hf10 O12 2.227(5)
Hf10 O61 2.228(6)
Hf10 O58 2.268(5)
Hf10 O13 2.299(5)
Hf10 Hf9 3.5149(4)
Hf10 Hf8 3.5959(4)
Hf10 Hf11 3.5989(4)
Hf9 O7 2.040(5)
Hf9 O6 2.048(5)
Hf9 O31 2.198(6)
Hf9 O27 2.208(5)
Hf9 O54 2.213(5)
Hf9 O57 2.263(5)
Hf9 O1 2.281(5)
Hf9 O12 2.359(5)
Hf9 Hf8 3.5261(4)
Hf6 O2 2.049(5)
Hf6 O3 2.054(5)
Hf6 O26 2.184(5)
Hf6 O46 2.209(5)
Hf6 O30 2.221(5)
Hf6 O42 2.228(6)
Hf6 O1 2.245(5)
Hf6 O8 2.395(5)
Hf6 Hf5 3.5290(4)
Hf6 Hf2 3.5402(4)
Hf2 O2 2.062(5)
Hf2 O4 2.066(6)
Hf2 O34 2.206(6)
Hf2 O22 2.211(6)
Hf2 O41 2.213(6)
Hf2 O21 2.221(6)
Hf2 O8 2.257(5)
Hf2 O9 2.284(6)
Hf2 Hf1 3.4529(5)
Hf2 Hf5 3.5399(4)
Hf5 O3 2.047(5)
Hf5 O4 2.068(6)
Hf5 O20 2.186(6)
Hf5 O19 2.192(6)
Hf5 O8 2.223(5)
Hf5 O38 2.232(6)
Hf5 O10 2.267(5)
Hf5 O45 2.275(6)
Hf5 Hf1 3.4695(4)
Hf8 O6 2.036(5)
Hf8 O16 2.098(6)
Hf8 O15 2.127(6)
Hf8 O53 2.201(6)
Hf8 O50 2.215(6)
Hf8 O23 2.228(6)
Hf8 O12 2.253(6)
Hf8 O11 2.305(6)
Hf8 Hf7 3.5890(5)
Hf1 O4 2.046(6)
Hf1 O5 2.077(5)
Hf1 O37 2.184(6)
Hf1 O33 2.196(6)
Hf1 O9 2.242(6)
Hf1 O66 2.250(6)
Hf1 O10 2.253(6)
Hf1 O65 2.266(6)
Hf1 S11 2.902(2)
Hf7 O14 2.069(6)
Hf7 O15 2.078(6)
Hf7 O49 2.116(7)
Hf7 O70 2.197(7)
Hf7 O74 2.222(7)
Hf7 O11 2.239(6)
Hf7 O73 2.257(7)
Hf7 O69 2.301(6)
Hf7 S13 2.883(3)
Hf7 S12 2.891(2)
Hf11 O18 2.057(6)
Hf11 O17 2.102(6)
Hf11 O62 2.132(7)
Hf11 O81 2.187(6)
Hf11 O13 2.234(6)
Hf11 O78 2.238(7)
Hf11 O77 2.276(7)
Hf11 O82 2.295(6)
Hf11 S15 2.891(2)
Hf11 S14 2.913(3)
S8 O56 1.451(7)
S8 O55 1.467(6)
S8 O54 1.494(6)
S8 O53 1.499(6)
S9 O60 1.445(6)
S9 O59 1.469(6)
S9 O57 1.482(6)
S9 O58 1.500(6)
S15 O83 1.448(7)
S15 O84 1.458(7)
S15 O82 1.506(7)
S15 O81 1.516(7)
S11 O67 1.437(7)
S11 O68 1.446(6)
S11 O66 1.505(7)
S11 O65 1.507(7)
S12 O71 1.447(7)
S12 O72 1.459(7)
S12 O70 1.495(7)
S12 O69 1.501(6)
S14 O80 1.433(9)
S14 O79 1.453(9)
S14 O78 1.504(7)
S14 O77 1.522(8)
S13 O76 1.442(11)
S13 O75 1.456(12)
S13 O74 1.499(8)
S13 O73 1.515(9)
S4 O39 1.450(7)
S4 O40 1.471(8)
S4 O37 1.490(6)
S4 O38 1.492(6)
S3 O36 1.441(8)
S3 O35 1.466(8)
S3 O33 1.482(7)
S3 O34 1.498(7)
S10 O64 1.454(9)
S10 O63 1.466(8)
S10 O61 1.483(6)
S10 O62 1.503(8)
S1 O28 1.456(6)
S1 O25 1.470(6)
S1 O27 1.485(6)
S1 O26 1.492(6)
S2 O32 1.454(6)
S2 O29 1.472(6)
S2 O30 1.490(6)
S2 O31 1.495(6)
S6 O48 1.447(6)
S6 O47 1.458(6)
S6 O46 1.495(6)
S6 O45 1.505(6)
S5 O43 1.453(7)
S5 O44 1.466(7)
S5 O41 1.485(6)
S5 O42 1.490(6)
S7 O51 1.404(9)
S7 O49 1.477(8)
S7 O50 1.480(7)
S7 O52 1.480(10)
S16 O88 1.4092(10)
S16 O87 1.436(15)
S16 O85 1.459(12)
S16 O86 1.461(14)
